data_2218089
loop_
_publ_author_name
'Dong, Feng-Ying'
'Sun, Yun-Ming'
'Li, Yan-Tuan'
'Wu, Zhi-Yong'

_publ_section_title
(2-Formyl-6-methoxyphenolato-\k^2^<i>O</i>^1^,<i>O</i>^2^)(perchlorato-\k<i>O</i>)(1,10-phenanthroline-\k^2^<i>N</i>,<i>N</i>')copper(II)
_journal_coeditor_code CV2393
_journal_issue 5
_journal_name_full 'Acta Crystallographica Section E'
_journal_page_first m678
_journal_paper_doi 10.1107/S1600536808009975
_journal_volume 64
_journal_year 2008
_chemical_formula_iupac '[Cu (C8 H7 O3) (Cl O4) (C12 H8 N2)]'
_chemical_formula_moiety 'C20 H15 Cl Cu N2 O7'
_chemical_formula_sum 'C20 H15 Cl Cu N2 O7'
_chemical_formula_weight 494.33
_chemical_name_systematic
;
(2-Formyl-6-methoxyphenolato-\k^2^O^1^,O^2^)(perchlorato-\kO)(1,10-
phenanthroline-\k^2^N,N')copper(II)
;
_space_group_IT_number 15
_symmetry_cell_setting monoclinic
_symmetry_space_group_name_Hall '-C 2yc'
_symmetry_space_group_name_H-M 'C 1 2/c 1'
_atom_sites_solution_hydrogens geom
_atom_sites_solution_primary direct
_atom_sites_solution_secondary difmap
_cell_angle_alpha 90.00
_cell_angle_beta 96.733(2)
_cell_angle_gamma 90.00
_cell_formula_units_Z 8
_cell_length_a 22.332(2)
_cell_length_b 9.3986(9)
_cell_length_c 18.339(2)
_cell_measurement_reflns_used 3881
_cell_measurement_temperature 298(2)
_cell_measurement_theta_max 27.271
_cell_measurement_theta_min 2.237
_cell_volume 3822.6(7)
_computing_cell_refinement 'SAINT (Bruker, 1998)'
_computing_data_collection 'SMART (Bruker, 1998)'
_computing_data_reduction 'SAINT (Bruker, 1998)'
_computing_molecular_graphics 'SHELXTL (Sheldrick, 2008)'
_computing_publication_material 'SHELXTL (Sheldrick, 2008)'
_computing_structure_refinement 'SHELXL97 (Sheldrick, 2008)'
_computing_structure_solution 'SHELXS97 (Sheldrick, 2008)'
_diffrn_ambient_temperature 298(2)
_diffrn_measured_fraction_theta_full 1.000
_diffrn_measured_fraction_theta_max 1.000
_diffrn_measurement_device_type 'Bruker SMART CCD area-detector'
_diffrn_measurement_method '\f and \w'
_diffrn_radiation_monochromator graphite
_diffrn_radiation_source 'fine-focus sealed tube'
_diffrn_radiation_type MoK\a
_diffrn_radiation_wavelength 0.71073
_diffrn_reflns_av_R_equivalents 0.0263
_diffrn_reflns_av_sigmaI/netI 0.0304
_diffrn_reflns_limit_h_max 22
_diffrn_reflns_limit_h_min -26
_diffrn_reflns_limit_k_max 11
_diffrn_reflns_limit_k_min -9
_diffrn_reflns_limit_l_max 21
_diffrn_reflns_limit_l_min -21
_diffrn_reflns_number 9561
_diffrn_reflns_theta_full 25.01
_diffrn_reflns_theta_max 25.01
_diffrn_reflns_theta_min 1.84
_diffrn_standards_decay_% 0
_diffrn_standards_interval_time 0
_diffrn_standards_number 0
_exptl_absorpt_coefficient_mu 1.332
_exptl_absorpt_correction_T_max 0.8459
_exptl_absorpt_correction_T_min 0.7234
_exptl_absorpt_correction_type multi-scan
_exptl_absorpt_process_details '(SADABS; Sheldrick, 1996)'
_exptl_crystal_colour green
_exptl_crystal_density_diffrn 1.718
_exptl_crystal_density_method 'not measured'
_exptl_crystal_description block
_exptl_crystal_F_000 2008
_exptl_crystal_size_max 0.26
_exptl_crystal_size_mid 0.17
_exptl_crystal_size_min 0.13
_refine_diff_density_max 0.517
_refine_diff_density_min -0.527
_refine_ls_extinction_method none
_refine_ls_goodness_of_fit_ref 1.005
_refine_ls_hydrogen_treatment constr
_refine_ls_matrix_type full
_refine_ls_number_parameters 309
_refine_ls_number_reflns 3374
_refine_ls_number_restraints 0
_refine_ls_restrained_S_all 1.005
_refine_ls_R_factor_all 0.0528
_refine_ls_R_factor_gt 0.0404
_refine_ls_shift/su_max 0.001
_refine_ls_shift/su_mean 0.000
_refine_ls_structure_factor_coef Fsqd
_refine_ls_weighting_details 'calc w=1/[\s^2^(Fo^2^)+(0.0555P)^2^+9.3448P] where P=(Fo^2^+2Fc^2^)/3'
_refine_ls_weighting_scheme calc
_refine_ls_wR_factor_gt 0.1014
_refine_ls_wR_factor_ref 0.1094
_reflns_number_gt 2731
_reflns_number_total 3374
_reflns_threshold_expression I>2\s(I)
_cod_data_source_file cv2393.cif
_cod_data_source_block I
_cod_original_cell_volume 3822.7(7)
_cod_original_sg_symbol_H-M 'C 2/c'
_cod_database_code 2218089
_cod_database_fobs_code 2218089

loop_
_symmetry_equiv_pos_as_xyz
'x, y, z'
'-x, y, -z+1/2'
'x+1/2, y+1/2, z'
'-x+1/2, y+1/2, -z+1/2'
'-x, -y, -z'
'x, -y, z-1/2'
'-x+1/2, -y+1/2, -z'
'x+1/2, -y+1/2, z-1/2'

loop_
_atom_site_type_symbol
_atom_site_label
_atom_site_fract_x
_atom_site_fract_y
_atom_site_fract_z
_atom_site_U_iso_or_equiv
_atom_site_adp_type
_atom_site_calc_flag
_atom_site_refinement_flags
_atom_site_occupancy
_atom_site_disorder_assembly
_atom_site_disorder_group
Cu Cu1 0.188504(18) 0.31643(4) 0.04538(2) 0.03647(16) Uani d . 1 . .
Cl Cl1 0.10243(5) 0.11761(11) 0.16636(6) 0.0566(3) Uani d . 1 . .
N N1 0.13385(12) 0.4848(3) 0.01905(15) 0.0371(6) Uani d . 1 . .
N N2 0.13152(12) 0.2220(3) -0.03161(14) 0.0335(6) Uani d . 1 . .
O O1 0.23634(11) 0.4265(2) 0.11935(13) 0.0423(6) Uani d . 1 . .
O O2 0.23876(10) 0.1526(2) 0.06151(12) 0.0384(6) Uani d . 1 . .
O O3 0.27110(11) -0.1131(2) 0.08481(13) 0.0454(6) Uani d . 1 . .
O O4 0.12199(17) 0.2487(3) 0.14103(19) 0.0820(10) Uani d . 1 A .
O O5 0.0588(4) 0.0750(10) 0.1043(5) 0.109(4) Uani d P 0.525(13) A 1
O O6 0.0777(7) 0.1165(15) 0.2296(6) 0.133(6) Uani d P 0.525(13) A 1
O O7 0.1471(4) 0.0082(10) 0.1615(7) 0.115(5) Uani d P 0.525(13) A 1
O O5' 0.1432(5) 0.1020(11) 0.2320(6) 0.116(5) Uani d P 0.475(13) A 2
O O6' 0.1046(7) 0.0038(12) 0.1247(6) 0.125(5) Uani d P 0.475(13) A 2
O O7' 0.0456(5) 0.1427(13) 0.1921(8) 0.107(5) Uani d P 0.475(13) A 2
C C1 0.27125(15) 0.3732(4) 0.17002(19) 0.0397(8) Uani d . 1 . .
H H1 0.2873 0.4352 0.2068 0.048 Uiso calc R 1 . .
C C2 0.28934(14) 0.2287(4) 0.17814(18) 0.0343(7) Uani d . 1 . .
C C3 0.27120(14) 0.1246(4) 0.12378(17) 0.0327(7) Uani d . 1 . .
C C4 0.29105(15) -0.0172(4) 0.13831(17) 0.0355(7) Uani d . 1 . .
C C5 0.32785(15) -0.0494(4) 0.20140(19) 0.0427(8) Uani d . 1 . .
H H5 0.3408 -0.1427 0.2098 0.051 Uiso calc R 1 . .
C C6 0.34618(16) 0.0553(4) 0.2532(2) 0.0471(9) Uani d . 1 . .
H H6 0.3714 0.0314 0.2954 0.057 Uiso calc R 1 . .
C C7 0.32762(16) 0.1911(4) 0.24245(19) 0.0446(9) Uani d . 1 . .
H H7 0.3400 0.2601 0.2773 0.054 Uiso calc R 1 . .
C C8 0.2885(2) -0.2566(4) 0.0982(2) 0.0574(11) Uani d . 1 . .
H H8A 0.3317 -0.2631 0.1047 0.086 Uiso calc R 1 . .
H H8B 0.2727 -0.3143 0.0571 0.086 Uiso calc R 1 . .
H H8C 0.2729 -0.2898 0.1417 0.086 Uiso calc R 1 . .
C C9 0.13505(17) 0.6141(4) 0.0476(2) 0.0461(9) Uani d . 1 . .
H H9 0.1648 0.6364 0.0857 0.055 Uiso calc R 1 . .
C C10 0.09285(19) 0.7191(4) 0.0221(2) 0.0562(11) Uani d . 1 . .
H H10 0.0945 0.8088 0.0436 0.067 Uiso calc R 1 . .
C C11 0.04975(18) 0.6887(4) -0.0340(2) 0.0554(11) Uani d . 1 . .
H H11 0.0217 0.7577 -0.0511 0.067 Uiso calc R 1 . .
C C12 0.04740(16) 0.5535(4) -0.0665(2) 0.0470(9) Uani d . 1 . .
C C13 0.09052(14) 0.4546(4) -0.03700(18) 0.0362(8) Uani d . 1 . .
C C14 0.08937(15) 0.3117(4) -0.06422(18) 0.0360(8) Uani d . 1 . .
C C15 0.04546(16) 0.2703(4) -0.12121(19) 0.0451(9) Uani d . 1 . .
C C16 0.04672(17) 0.1275(5) -0.1436(2) 0.0528(10) Uani d . 1 . .
H H16 0.0186 0.0944 -0.1811 0.063 Uiso calc R 1 . .
C C17 0.08918(18) 0.0381(4) -0.1103(2) 0.0505(9) Uani d . 1 . .
H H17 0.0903 -0.0563 -0.1253 0.061 Uiso calc R 1 . .
C C18 0.13112(16) 0.0874(4) -0.05372(19) 0.0420(8) Uani d . 1 . .
H H18 0.1595 0.0245 -0.0309 0.050 Uiso calc R 1 . .
C C19 0.00371(17) 0.5082(5) -0.1256(2) 0.0576(11) Uani d . 1 . .
H H19 -0.0246 0.5732 -0.1468 0.069 Uiso calc R 1 . .
C C20 0.00277(18) 0.3747(5) -0.1509(2) 0.0582(11) Uani d . 1 . .
H H20 -0.0265 0.3489 -0.1890 0.070 Uiso calc R 1 . .

loop_
_atom_site_aniso_label
_atom_site_aniso_U_11
_atom_site_aniso_U_22
_atom_site_aniso_U_33
_atom_site_aniso_U_12
_atom_site_aniso_U_13
_atom_site_aniso_U_23
Cu1 0.0394(3) 0.0299(2) 0.0376(2) 0.00616(17) -0.00553(17) 0.00138(18)
Cl1 0.0526(6) 0.0501(6) 0.0662(7) -0.0052(5) 0.0029(5) 0.0124(5)
N1 0.0390(15) 0.0334(16) 0.0393(15) 0.0047(12) 0.0065(13) 0.0045(13)
N2 0.0315(14) 0.0320(15) 0.0366(15) 0.0019(11) 0.0017(12) 0.0044(12)
O1 0.0485(14) 0.0300(13) 0.0458(14) 0.0028(10) -0.0058(12) -0.0011(11)
O2 0.0459(14) 0.0338(13) 0.0321(12) 0.0084(10) -0.0096(10) 0.0003(10)
O3 0.0582(16) 0.0298(13) 0.0453(14) 0.0069(11) -0.0066(12) -0.0024(11)
O4 0.116(3) 0.054(2) 0.083(2) -0.0084(19) 0.041(2) 0.0074(18)
O5 0.086(6) 0.104(7) 0.124(7) -0.020(5) -0.037(5) 0.023(5)
O6 0.161(17) 0.153(11) 0.092(8) -0.031(10) 0.047(8) 0.032(7)
O7 0.093(7) 0.081(6) 0.167(12) 0.014(5) -0.003(6) 0.038(7)
O5' 0.134(10) 0.098(7) 0.099(8) 0.017(6) -0.061(6) 0.027(6)
O6' 0.165(16) 0.085(7) 0.120(9) -0.016(9) 0.001(9) -0.035(7)
O7' 0.072(7) 0.105(7) 0.149(13) 0.001(5) 0.032(6) 0.031(8)
C1 0.0415(19) 0.039(2) 0.0375(19) -0.0060(16) 0.0003(16) -0.0054(16)
C2 0.0345(17) 0.0327(18) 0.0351(17) -0.0034(14) 0.0017(14) 0.0042(14)
C3 0.0284(16) 0.0364(18) 0.0325(17) 0.0007(13) -0.0002(13) 0.0021(15)
C4 0.0354(17) 0.0359(19) 0.0350(18) 0.0014(14) 0.0032(14) 0.0034(15)
C5 0.042(2) 0.040(2) 0.045(2) 0.0049(16) 0.0004(16) 0.0116(17)
C6 0.042(2) 0.057(2) 0.0379(19) -0.0005(18) -0.0116(16) 0.0134(18)
C7 0.046(2) 0.050(2) 0.0356(19) -0.0080(17) -0.0036(16) 0.0003(16)
C8 0.069(3) 0.033(2) 0.068(3) 0.0084(19) 0.000(2) 0.001(2)
C9 0.052(2) 0.039(2) 0.048(2) 0.0036(17) 0.0075(17) 0.0036(17)
C10 0.067(3) 0.036(2) 0.068(3) 0.0133(19) 0.020(2) 0.004(2)
C11 0.051(2) 0.046(2) 0.071(3) 0.0207(18) 0.012(2) 0.019(2)
C12 0.040(2) 0.050(2) 0.053(2) 0.0131(17) 0.0121(17) 0.0177(19)
C13 0.0325(17) 0.041(2) 0.0352(17) 0.0056(14) 0.0064(14) 0.0131(15)
C14 0.0327(17) 0.041(2) 0.0346(17) 0.0029(14) 0.0062(14) 0.0078(15)
C15 0.0359(19) 0.057(2) 0.041(2) -0.0003(17) 0.0000(15) 0.0052(18)
C16 0.046(2) 0.063(3) 0.046(2) -0.0093(19) -0.0073(18) -0.002(2)
C17 0.055(2) 0.046(2) 0.050(2) -0.0061(18) 0.0014(18) -0.0046(18)
C18 0.046(2) 0.037(2) 0.043(2) 0.0028(16) 0.0035(16) 0.0057(16)
C19 0.040(2) 0.071(3) 0.060(3) 0.019(2) -0.0037(18) 0.018(2)
C20 0.040(2) 0.078(3) 0.053(2) 0.007(2) -0.0105(18) 0.007(2)

loop_
_atom_type_symbol
_atom_type_description
_atom_type_scat_dispersion_real
_atom_type_scat_dispersion_imag
_atom_type_scat_source
C C 0.0033 0.0016 'International Tables Vol C Tables 4.2.6.8 and 6.1.1.4'
H H 0.0000 0.0000 'International Tables Vol C Tables 4.2.6.8 and 6.1.1.4'
N N 0.0061 0.0033 'International Tables Vol C Tables 4.2.6.8 and 6.1.1.4'
O O 0.0106 0.0060 'International Tables Vol C Tables 4.2.6.8 and 6.1.1.4'
Cu Cu 0.3201 1.2651 'International Tables Vol C Tables 4.2.6.8 and 6.1.1.4'
Cl Cl 0.1484 0.1585 'International Tables Vol C Tables 4.2.6.8 and 6.1.1.4'

loop_
_geom_angle_atom_site_label_1
_geom_angle_atom_site_label_2
_geom_angle_atom_site_label_3
_geom_angle
O2 Cu1 O1 93.25(9)
O2 Cu1 N2 93.76(10)
O1 Cu1 N2 172.89(10)
O2 Cu1 N1 175.03(10)
O1 Cu1 N1 90.98(11)
N2 Cu1 N1 82.08(11)
O2 Cu1 O4 94.16(11)
O1 Cu1 O4 88.20(11)
N2 Cu1 O4 90.07(12)
N1 Cu1 O4 88.58(11)
O6' Cl1 O6 122.8(8)
O6' Cl1 O4 119.1(5)
O6 Cl1 O4 117.9(6)
O6' Cl1 O7' 114.9(8)
O6 Cl1 O7' 40.6(6)
O4 Cl1 O7' 106.8(5)
O6' Cl1 O5' 110.0(7)
O6 Cl1 O5' 63.8(8)
O4 Cl1 O5' 100.1(5)
O7' Cl1 O5' 104.0(8)
O6' Cl1 O7 46.6(6)
O6 Cl1 O7 114.0(8)
O4 Cl1 O7 111.2(4)
O7' Cl1 O7 141.9(6)
O5' Cl1 O7 66.6(6)
O6' Cl1 O5 52.7(6)
O6 Cl1 O5 111.5(7)
O4 Cl1 O5 100.8(4)
O7' Cl1 O5 76.5(7)
O5' Cl1 O5 157.9(5)
O7 Cl1 O5 99.1(7)
C9 N1 C13 118.2(3)
C9 N1 Cu1 129.9(3)
C13 N1 Cu1 111.9(2)
C18 N2 C14 118.7(3)
C18 N2 Cu1 128.4(2)
C14 N2 Cu1 112.9(2)
C1 O1 Cu1 123.8(2)
C3 O2 Cu1 123.7(2)
C4 O3 C8 116.3(3)
Cl1 O4 Cu1 133.3(2)
O1 C1 C2 127.5(3)
O1 C1 H1 116.3
C2 C1 H1 116.3
C7 C2 C1 117.5(3)
C7 C2 C3 120.4(3)
C1 C2 C3 122.1(3)
O2 C3 C4 118.8(3)
O2 C3 C2 123.9(3)
C4 C3 C2 117.2(3)
O3 C4 C5 124.9(3)
O3 C4 C3 114.6(3)
C5 C4 C3 120.6(3)
C4 C5 C6 121.1(3)
C4 C5 H5 119.4
C6 C5 H5 119.4
C7 C6 C5 120.5(3)
C7 C6 H6 119.7
C5 C6 H6 119.7
C6 C7 C2 120.1(3)
C6 C7 H7 119.9
C2 C7 H7 119.9
O3 C8 H8A 109.5
O3 C8 H8B 109.5
H8A C8 H8B 109.5
O3 C8 H8C 109.5
H8A C8 H8C 109.5
H8B C8 H8C 109.5
N1 C9 C10 122.1(4)
N1 C9 H9 118.9
C10 C9 H9 118.9
C11 C10 C9 119.6(4)
C11 C10 H10 120.2
C9 C10 H10 120.2
C10 C11 C12 120.1(3)
C10 C11 H11 119.9
C12 C11 H11 119.9
C13 C12 C11 116.6(4)
C13 C12 C19 118.0(4)
C11 C12 C19 125.3(4)
N1 C13 C12 123.4(3)
N1 C13 C14 116.3(3)
C12 C13 C14 120.3(3)
N2 C14 C15 123.2(3)
N2 C14 C13 116.6(3)
C15 C14 C13 120.2(3)
C14 C15 C16 116.6(3)
C14 C15 C20 118.1(4)
C16 C15 C20 125.4(4)
C17 C16 C15 119.8(3)
C17 C16 H16 120.1
C15 C16 H16 120.1
C16 C17 C18 120.2(4)
C16 C17 H17 119.9
C18 C17 H17 119.9
N2 C18 C17 121.6(3)
N2 C18 H18 119.2
C17 C18 H18 119.2
C20 C19 C12 121.5(4)
C20 C19 H19 119.3
C12 C19 H19 119.3
C19 C20 C15 121.9(4)
C19 C20 H20 119.0
C15 C20 H20 119.0

loop_
_geom_bond_atom_site_label_1
_geom_bond_atom_site_label_2
_geom_bond_distance
Cu1 O2 1.908(2)
Cu1 O1 1.927(2)
Cu1 N2 1.995(3)
Cu1 N1 2.022(3)
Cu1 O4 2.510(3)
Cl1 O6' 1.319(10)
Cl1 O6 1.342(11)
Cl1 O4 1.405(3)
Cl1 O7' 1.424(11)
Cl1 O5' 1.429(8)
Cl1 O7 1.442(9)
Cl1 O5 1.465(8)
N1 C9 1.322(5)
N1 C13 1.357(4)
N2 C18 1.329(4)
N2 C14 1.350(4)
O1 C1 1.246(4)
O2 C3 1.305(4)
O3 C4 1.368(4)
O3 C8 1.417(4)
C1 C2 1.419(5)
C1 H1 0.9300
C2 C7 1.418(5)
C2 C3 1.422(5)
C3 C4 1.420(5)
C4 C5 1.372(5)
C5 C6 1.395(5)
C5 H5 0.9300
C6 C7 1.349(5)
C6 H6 0.9300
C7 H7 0.9300
C8 H8A 0.9600
C8 H8B 0.9600
C8 H8C 0.9600
C9 C10 1.406(5)
C9 H9 0.9300
C10 C11 1.355(6)
C10 H10 0.9300
C11 C12 1.402(6)
C11 H11 0.9300
C12 C13 1.401(5)
C12 C19 1.436(6)
C13 C14 1.432(5)
C14 C15 1.402(5)
C15 C16 1.404(6)
C15 C20 1.431(5)
C16 C17 1.358(5)
C16 H16 0.9300
C17 C18 1.393(5)
C17 H17 0.9300
C18 H18 0.9300
C19 C20 1.337(6)
C19 H19 0.9300
C20 H20 0.9300
